data_1514343
loop_
_publ_author_name
'Wu, Yen-Ku'
'West, F. G.'

_publ_section_title
;
 Formal Homologous Aldol Reactions: Interrupting the Nazarov Cyclization
 via Carboalkoxylation of Alkynes.
;
_journal_issue 9
_journal_name_full 'Organic letters'
_journal_page_first 2534
_journal_page_last 2537
_journal_paper_doi 10.1021/ol500914a
_journal_volume 16
_journal_year 2014
_chemical_formula_moiety 'C28 H28 O2'
_chemical_formula_sum 'C28 H28 O2'
_chemical_formula_weight 396.50
_chemical_name_systematic
; 
 ? 
;
_space_group_IT_number 14
_symmetry_cell_setting monoclinic
_symmetry_space_group_name_Hall '-P 2ybc'
_symmetry_space_group_name_H-M 'P 1 21/c 1'
_atom_sites_solution_hydrogens geom
_atom_sites_solution_primary direct
_atom_sites_solution_secondary difmap
_audit_creation_method SHELXL-97
_cell_angle_alpha 90.00
_cell_angle_beta 102.0320(10)
_cell_angle_gamma 90.00
_cell_formula_units_Z 4
_cell_length_a 10.23690(10)
_cell_length_b 10.9853(2)
_cell_length_c 19.9009(3)
_cell_measurement_reflns_used 9970
_cell_measurement_temperature 173(2)
_cell_measurement_theta_max 68.07
_cell_measurement_theta_min 4.42
_cell_volume 2188.80(6)
_computing_cell_refinement 'Bruker SAINT'
_computing_data_collection 'Bruker APEX2'
_computing_data_reduction 'Bruker SAINT'
_computing_molecular_graphics 'Bruker SHELXTL'
_computing_publication_material 'Bruker SHELXTL'
_computing_structure_refinement 'SHELXL-97 (Sheldrick, 2008)'
_computing_structure_solution 'SHELXS-97 (Sheldrick, 2008)'
_diffrn_ambient_temperature 173(2)
_diffrn_measured_fraction_theta_full 0.984
_diffrn_measured_fraction_theta_max 0.972
_diffrn_measurement_device_type 'Bruker APEX-II CCD'
_diffrn_measurement_method '\f and \w scans'
_diffrn_radiation_monochromator graphite
_diffrn_radiation_source 'fine-focus sealed tube'
_diffrn_radiation_type CuK\a
_diffrn_radiation_wavelength 1.54178
_diffrn_reflns_av_R_equivalents 0.0123
_diffrn_reflns_av_sigmaI/netI 0.0103
_diffrn_reflns_limit_h_max 12
_diffrn_reflns_limit_h_min -12
_diffrn_reflns_limit_k_max 13
_diffrn_reflns_limit_k_min -13
_diffrn_reflns_limit_l_max 23
_diffrn_reflns_limit_l_min -22
_diffrn_reflns_number 14096
_diffrn_reflns_theta_full 67.80
_diffrn_reflns_theta_max 69.07
_diffrn_reflns_theta_min 4.42
_exptl_absorpt_coefficient_mu 0.574
_exptl_absorpt_correction_T_max 0.9343
_exptl_absorpt_correction_T_min 0.8721
_exptl_absorpt_correction_type numerical
_exptl_absorpt_process_details 'SADABS (Sheldrick, 2008)'
_exptl_crystal_colour colourless
_exptl_crystal_density_diffrn 1.203
_exptl_crystal_density_method 'not measured'
_exptl_crystal_description fragment
_exptl_crystal_F_000 848
_exptl_crystal_size_max 0.25
_exptl_crystal_size_mid 0.21
_exptl_crystal_size_min 0.12
_refine_diff_density_max 0.234
_refine_diff_density_min -0.199
_refine_diff_density_rms 0.039
_refine_ls_extinction_method none
_refine_ls_goodness_of_fit_ref 1.044
_refine_ls_hydrogen_treatment constr
_refine_ls_matrix_type full
_refine_ls_number_parameters 274
_refine_ls_number_reflns 3961
_refine_ls_number_restraints 0
_refine_ls_restrained_S_all 1.044
_refine_ls_R_factor_all 0.0375
_refine_ls_R_factor_gt 0.0362
_refine_ls_shift/su_max 0.000
_refine_ls_shift/su_mean 0.000
_refine_ls_structure_factor_coef Fsqd
_refine_ls_weighting_details 'calc w=1/[\s^2^(Fo^2^)+(0.0492P)^2^+0.5525P] where P=(Fo^2^+2Fc^2^)/3'
_refine_ls_weighting_scheme calc
_refine_ls_wR_factor_gt 0.0940
_refine_ls_wR_factor_ref 0.0952
_reflns_number_gt 3766
_reflns_number_total 3961
_reflns_threshold_expression I>2\s(I)
_cod_data_source_file ol500914a_si_001.cif
_cod_data_source_block compound10
_cod_depositor_comments
;
The following automatic conversions were performed:

'_symmetry_cell_setting' value 'Monoclinic' changed to 'monoclinic'
according to
/usr/data/users/saulius/crontab/automatic-downloads/rss-feeds/ACS/lib/dictionaries/cif_core.dic
dictionary named 'cif_core.dic' version 2.4.2 from 2011-04-26.

Automatic conversion script
Id: cif_fix_values 2281 2013-09-26 08:29:07Z andrius 

 Adding full bibliography for 1514343.cif.
;
_cod_original_sg_symbol_H-M P2(1)/c
_cod_database_code 1514343

loop_
_symmetry_equiv_pos_as_xyz
'x, y, z'
'-x, y+1/2, -z+1/2'
'-x, -y, -z'
'x, -y-1/2, z-1/2'

loop_
_atom_site_label
_atom_site_type_symbol
_atom_site_fract_x
_atom_site_fract_y
_atom_site_fract_z
_atom_site_U_iso_or_equiv
_atom_site_adp_type
_atom_site_occupancy
_atom_site_symmetry_multiplicity
_atom_site_calc_flag
_atom_site_refinement_flags
O1 O 0.29891(8) 0.28507(7) 0.07022(4) 0.0374(2) Uani 1 1 d .
O2 O 0.30773(10) -0.35879(8) 0.09246(6) 0.0542(3) Uani 1 1 d .
C1 C 0.33623(11) 0.30091(10) 0.19688(6) 0.0300(2) Uani 1 1 d .
C2 C 0.22324(10) 0.38128(9) 0.21550(5) 0.0289(2) Uani 1 1 d .
H2 H 0.2218 0.4585 0.1888 0.035 Uiso 1 1 calc R
C3 C 0.09161(10) 0.31089(9) 0.18317(5) 0.0281(2) Uani 1 1 d .
H3 H 0.0575 0.2709 0.2213 0.034 Uiso 1 1 calc R
C4 C 0.13954(10) 0.20803(9) 0.13862(5) 0.0286(2) Uani 1 1 d .
C5 C 0.20719(11) 0.10984(10) 0.19212(5) 0.0304(2) Uani 1 1 d .
H5 H 0.1479 0.0953 0.2254 0.036 Uiso 1 1 calc R
C6 C 0.33720(11) 0.17525(10) 0.23108(6) 0.0324(2) Uani 1 1 d .
H6A H 0.3363 0.1839 0.2805 0.039 Uiso 1 1 calc R
H6B H 0.4176 0.1285 0.2265 0.039 Uiso 1 1 calc R
C7 C 0.26457(11) 0.26786(9) 0.12399(5) 0.0289(2) Uani 1 1 d .
C8 C 0.47075(11) 0.36198(11) 0.20466(6) 0.0387(3) Uani 1 1 d .
H8A H 0.5303 0.3104 0.1842 0.046 Uiso 1 1 calc R
H8B H 0.5094 0.3742 0.2535 0.046 Uiso 1 1 calc R
H8C H 0.4598 0.4410 0.1813 0.046 Uiso 1 1 calc R
C9 C 0.03733(11) 0.16050(10) 0.07815(6) 0.0351(3) Uani 1 1 d .
H9A H 0.0800 0.1023 0.0522 0.042 Uiso 1 1 calc R
H9B H 0.0008 0.2285 0.0482 0.042 Uiso 1 1 calc R
H9C H -0.0350 0.1199 0.0949 0.042 Uiso 1 1 calc R
C10 C 0.24210(11) 0.41767(10) 0.29007(6) 0.0310(2) Uani 1 1 d .
C11 C 0.21236(12) 0.34131(11) 0.34087(6) 0.0368(3) Uani 1 1 d .
H11 H 0.1745 0.2635 0.3286 0.044 Uiso 1 1 calc R
C12 C 0.23746(13) 0.37769(13) 0.40931(6) 0.0440(3) Uani 1 1 d .
H12 H 0.2173 0.3244 0.4434 0.053 Uiso 1 1 calc R
C13 C 0.29163(14) 0.49086(13) 0.42792(7) 0.0480(3) Uani 1 1 d .
H13 H 0.3095 0.5153 0.4747 0.058 Uiso 1 1 calc R
C14 C 0.31982(13) 0.56843(12) 0.37822(7) 0.0463(3) Uani 1 1 d .
H14 H 0.3562 0.6467 0.3908 0.056 Uiso 1 1 calc R
C15 C 0.29521(12) 0.53232(11) 0.31001(6) 0.0376(3) Uani 1 1 d .
H15 H 0.3148 0.5865 0.2762 0.045 Uiso 1 1 calc R
C16 C -0.01712(10) 0.39315(9) 0.14458(5) 0.0287(2) Uani 1 1 d .
C17 C -0.14696(12) 0.38208(11) 0.15457(6) 0.0379(3) Uani 1 1 d .
H17 H -0.1668 0.3223 0.1855 0.045 Uiso 1 1 calc R
C18 C -0.24817(12) 0.45710(13) 0.12011(7) 0.0460(3) Uani 1 1 d .
H18 H -0.3362 0.4486 0.1279 0.055 Uiso 1 1 calc R
C19 C -0.22173(12) 0.54385(11) 0.07466(6) 0.0399(3) Uani 1 1 d .
H19 H -0.2910 0.5954 0.0513 0.048 Uiso 1 1 calc R
C20 C -0.09390(12) 0.55515(11) 0.06352(6) 0.0358(3) Uani 1 1 d .
H20 H -0.0752 0.6143 0.0320 0.043 Uiso 1 1 calc R
C21 C 0.00762(11) 0.48067(10) 0.09809(6) 0.0325(2) Uani 1 1 d .
H21 H 0.0953 0.4895 0.0899 0.039 Uiso 1 1 calc R
C22 C 0.23408(11) -0.01116(10) 0.16120(6) 0.0307(2) Uani 1 1 d .
C23 C 0.15392(12) -0.11107(11) 0.16724(7) 0.0402(3) Uani 1 1 d .
H23 H 0.0794 -0.1007 0.1882 0.048 Uiso 1 1 calc R
C24 C 0.17965(13) -0.22487(12) 0.14355(8) 0.0475(3) Uani 1 1 d .
H24 H 0.1238 -0.2917 0.1489 0.057 Uiso 1 1 calc R
C25 C 0.28722(12) -0.24157(11) 0.11192(6) 0.0393(3) Uani 1 1 d .
C26 C 0.36585(11) -0.14299(11) 0.10294(6) 0.0352(3) Uani 1 1 d .
H26 H 0.4380 -0.1529 0.0802 0.042 Uiso 1 1 calc R
C27 C 0.33848(11) -0.02918(10) 0.12751(6) 0.0331(2) Uani 1 1 d .
H27 H 0.3928 0.0381 0.1211 0.040 Uiso 1 1 calc R
C28 C 0.41886(15) -0.37924(13) 0.06201(8) 0.0532(4) Uani 1 1 d .
H28A H 0.4249 -0.4661 0.0519 0.064 Uiso 1 1 calc R
H28B H 0.5006 -0.3532 0.0937 0.064 Uiso 1 1 calc R
H28C H 0.4080 -0.3325 0.0193 0.064 Uiso 1 1 calc R

loop_
_atom_site_aniso_label
_atom_site_aniso_U_11
_atom_site_aniso_U_22
_atom_site_aniso_U_33
_atom_site_aniso_U_23
_atom_site_aniso_U_13
_atom_site_aniso_U_12
O1 0.0440(5) 0.0401(5) 0.0293(4) 0.0010(3) 0.0102(3) -0.0024(3)
O2 0.0561(6) 0.0332(5) 0.0754(7) -0.0145(4) 0.0184(5) 0.0018(4)
C1 0.0313(5) 0.0305(5) 0.0278(6) -0.0017(4) 0.0050(4) -0.0014(4)
C2 0.0326(5) 0.0256(5) 0.0281(6) 0.0014(4) 0.0052(4) -0.0005(4)
C3 0.0316(5) 0.0269(5) 0.0257(5) 0.0012(4) 0.0056(4) -0.0010(4)
C4 0.0309(5) 0.0266(5) 0.0275(6) 0.0004(4) 0.0042(4) 0.0004(4)
C5 0.0346(6) 0.0280(5) 0.0285(6) 0.0025(4) 0.0064(4) 0.0013(4)
C6 0.0364(6) 0.0311(6) 0.0276(6) -0.0009(4) 0.0018(4) 0.0034(4)
C7 0.0334(5) 0.0243(5) 0.0286(6) 0.0004(4) 0.0056(4) 0.0024(4)
C8 0.0336(6) 0.0427(7) 0.0396(7) -0.0061(5) 0.0072(5) -0.0057(5)
C9 0.0355(6) 0.0327(6) 0.0344(6) -0.0033(4) 0.0009(5) -0.0012(5)
C10 0.0307(5) 0.0312(5) 0.0304(6) -0.0032(4) 0.0046(4) 0.0032(4)
C11 0.0417(6) 0.0365(6) 0.0322(6) -0.0021(5) 0.0077(5) 0.0005(5)
C12 0.0499(7) 0.0527(8) 0.0302(6) -0.0006(5) 0.0099(5) 0.0060(6)
C13 0.0520(7) 0.0575(8) 0.0329(7) -0.0142(6) 0.0055(5) 0.0075(6)
C14 0.0481(7) 0.0418(7) 0.0470(8) -0.0173(6) 0.0055(6) 0.0002(6)
C15 0.0395(6) 0.0337(6) 0.0393(7) -0.0048(5) 0.0075(5) 0.0004(5)
C16 0.0320(5) 0.0265(5) 0.0270(5) -0.0023(4) 0.0051(4) 0.0005(4)
C17 0.0361(6) 0.0387(6) 0.0401(7) 0.0078(5) 0.0110(5) 0.0002(5)
C18 0.0316(6) 0.0522(8) 0.0557(8) 0.0116(6) 0.0126(5) 0.0055(5)
C19 0.0369(6) 0.0383(6) 0.0424(7) 0.0041(5) 0.0035(5) 0.0080(5)
C20 0.0428(6) 0.0313(6) 0.0329(6) 0.0044(4) 0.0071(5) 0.0029(5)
C21 0.0324(6) 0.0329(6) 0.0330(6) 0.0015(4) 0.0086(4) 0.0010(4)
C22 0.0339(5) 0.0276(5) 0.0291(6) 0.0027(4) 0.0032(4) 0.0020(4)
C23 0.0379(6) 0.0341(6) 0.0508(7) -0.0021(5) 0.0142(5) -0.0023(5)
C24 0.0455(7) 0.0318(6) 0.0674(9) -0.0057(6) 0.0169(6) -0.0075(5)
C25 0.0425(6) 0.0300(6) 0.0433(7) -0.0055(5) 0.0038(5) 0.0026(5)
C26 0.0370(6) 0.0365(6) 0.0318(6) 0.0007(5) 0.0062(5) 0.0049(5)
C27 0.0364(6) 0.0296(6) 0.0330(6) 0.0038(4) 0.0063(4) -0.0004(4)
C28 0.0592(8) 0.0438(7) 0.0561(9) -0.0122(6) 0.0106(7) 0.0123(6)

loop_
_atom_type_symbol
_atom_type_description
_atom_type_scat_dispersion_real
_atom_type_scat_dispersion_imag
_atom_type_scat_source
C C 0.0181 0.0091 'International Tables Vol C Tables 4.2.6.8 and 6.1.1.4'
H H 0.0000 0.0000 'International Tables Vol C Tables 4.2.6.8 and 6.1.1.4'
O O 0.0492 0.0322 'International Tables Vol C Tables 4.2.6.8 and 6.1.1.4'

loop_
_geom_angle_atom_site_label_1
_geom_angle_atom_site_label_2
_geom_angle_atom_site_label_3
_geom_angle
C25 O2 C28 116.98(11)
C8 C1 C7 116.77(9)
C8 C1 C6 115.57(9)
C7 C1 C6 99.47(8)
C8 C1 C2 115.44(9)
C7 C1 C2 97.30(8)
C6 C1 C2 109.85(9)
C10 C2 C1 115.73(9)
C10 C2 C3 117.13(9)
C1 C2 C3 103.85(8)
C16 C3 C2 113.05(8)
C16 C3 C4 115.15(8)
C2 C3 C4 104.02(8)
C9 C4 C7 117.84(9)
C9 C4 C5 115.85(9)
C7 C4 C5 99.02(8)
C9 C4 C3 116.73(9)
C7 C4 C3 99.85(8)
C5 C4 C3 104.82(8)
C22 C5 C6 113.32(9)
C22 C5 C4 114.78(9)
C6 C5 C4 103.25(8)
C1 C6 C5 105.42(8)
O1 C7 C4 130.47(10)
O1 C7 C1 129.28(10)
C4 C7 C1 100.25(8)
C11 C10 C15 117.85(11)
C11 C10 C2 123.40(10)
C15 C10 C2 118.72(10)
C12 C11 C10 120.87(12)
C13 C12 C11 120.23(13)
C12 C13 C14 119.73(12)
C13 C14 C15 120.16(12)
C14 C15 C10 121.14(12)
C17 C16 C21 117.83(10)
C17 C16 C3 119.97(10)
C21 C16 C3 122.20(9)
C18 C17 C16 121.00(11)
C19 C18 C17 120.40(11)
C20 C19 C18 119.39(11)
C19 C20 C21 120.37(11)
C20 C21 C16 121.00(10)
C27 C22 C23 117.15(10)
C27 C22 C5 123.01(10)
C23 C22 C5 119.83(10)
C24 C23 C22 121.82(11)
C23 C24 C25 119.98(11)
O2 C25 C26 124.79(11)
O2 C25 C24 115.69(11)
C26 C25 C24 119.51(11)
C25 C26 C27 119.52(11)
C22 C27 C26 121.94(10)

loop_
_geom_bond_atom_site_label_1
_geom_bond_atom_site_label_2
_geom_bond_distance
O1 C7 1.2089(13)
O2 C25 1.3733(14)
O2 C28 1.4140(17)
C1 C8 1.5104(15)
C1 C7 1.5265(15)
C1 C6 1.5383(15)
C1 C2 1.5600(15)
C2 C10 1.5100(15)
C2 C3 1.5705(14)
C3 C16 1.5129(14)
C3 C4 1.5763(14)
C4 C9 1.5135(15)
C4 C7 1.5200(15)
C4 C5 1.5714(14)
C5 C22 1.5138(15)
C5 C6 1.5679(15)
C10 C11 1.3952(16)
C10 C15 1.3962(16)
C11 C12 1.3909(17)
C12 C13 1.380(2)
C13 C14 1.381(2)
C14 C15 1.3858(18)
C16 C17 1.3897(16)
C16 C21 1.3937(15)
C17 C18 1.3881(17)
C18 C19 1.3789(18)
C19 C20 1.3776(17)
C20 C21 1.3873(16)
C22 C27 1.3892(16)
C22 C23 1.3905(16)
C23 C24 1.3806(18)
C24 C25 1.3899(18)
C25 C26 1.3830(17)
C26 C27 1.3920(16)

loop_
_geom_torsion_atom_site_label_1
_geom_torsion_atom_site_label_2
_geom_torsion_atom_site_label_3
_geom_torsion_atom_site_label_4
_geom_torsion
C8 C1 C2 C10 -65.92(13)
C7 C1 C2 C10 169.76(9)
C6 C1 C2 C10 66.90(11)
C8 C1 C2 C3 164.28(9)
C7 C1 C2 C3 39.96(9)
C6 C1 C2 C3 -62.90(10)
C10 C2 C3 C16 96.46(11)
C1 C2 C3 C16 -134.59(9)
C10 C2 C3 C4 -137.93(9)
C1 C2 C3 C4 -8.98(10)
C16 C3 C4 C9 -29.70(13)
C2 C3 C4 C9 -153.96(9)
C16 C3 C4 C7 98.48(10)
C2 C3 C4 C7 -25.78(10)
C16 C3 C4 C5 -159.36(9)
C2 C3 C4 C5 76.38(9)
C9 C4 C5 C22 36.76(13)
C7 C4 C5 C22 -90.28(10)
C3 C4 C5 C22 166.94(9)
C9 C4 C5 C6 160.58(9)
C7 C4 C5 C6 33.54(10)
C3 C4 C5 C6 -69.24(10)
C8 C1 C6 C5 -157.13(9)
C7 C1 C6 C5 -31.26(10)
C2 C1 C6 C5 70.11(10)
C22 C5 C6 C1 123.43(10)
C4 C5 C6 C1 -1.34(11)
C9 C4 C7 O1 -0.11(17)
C5 C4 C7 O1 125.56(12)
C3 C4 C7 O1 -127.55(12)
C9 C4 C7 C1 179.89(9)
C5 C4 C7 C1 -54.45(9)
C3 C4 C7 C1 52.44(9)
C8 C1 C7 O1 -1.22(17)
C6 C1 C7 O1 -126.27(12)
C2 C1 C7 O1 122.12(12)
C8 C1 C7 C4 178.78(9)
C6 C1 C7 C4 53.74(9)
C2 C1 C7 C4 -57.87(9)
C1 C2 C10 C11 -80.63(13)
C3 C2 C10 C11 42.42(15)
C1 C2 C10 C15 97.67(12)
C3 C2 C10 C15 -139.28(10)
C15 C10 C11 C12 -1.26(17)
C2 C10 C11 C12 177.05(11)
C10 C11 C12 C13 0.45(19)
C11 C12 C13 C14 0.6(2)
C12 C13 C14 C15 -0.7(2)
C13 C14 C15 C10 -0.13(19)
C11 C10 C15 C14 1.10(17)
C2 C10 C15 C14 -177.29(11)
C2 C3 C16 C17 -133.98(11)
C4 C3 C16 C17 106.65(12)
C2 C3 C16 C21 46.56(14)
C4 C3 C16 C21 -72.82(13)
C21 C16 C17 C18 -0.96(18)
C3 C16 C17 C18 179.54(11)
C16 C17 C18 C19 0.5(2)
C17 C18 C19 C20 0.3(2)
C18 C19 C20 C21 -0.53(19)
C19 C20 C21 C16 0.04(18)
C17 C16 C21 C20 0.69(16)
C3 C16 C21 C20 -179.83(10)
C6 C5 C22 C27 -42.17(14)
C4 C5 C22 C27 76.11(13)
C6 C5 C22 C23 136.46(11)
C4 C5 C22 C23 -105.26(12)
C27 C22 C23 C24 2.72(19)
C5 C22 C23 C24 -175.99(12)
C22 C23 C24 C25 -0.8(2)
C28 O2 C25 C26 0.99(19)
C28 O2 C25 C24 -178.15(12)
C23 C24 C25 O2 177.61(12)
C23 C24 C25 C26 -1.6(2)
O2 C25 C26 C27 -177.23(11)
C24 C25 C26 C27 1.88(18)
C23 C22 C27 C26 -2.40(17)
C5 C22 C27 C26 176.26(10)
C25 C26 C27 C22 0.15(18)
